data_2106178
loop_
_publ_author_name
'Bigoli, F.'
'Braibanti, A.'
'Tiripicchio, A.'
'Tiripicchio Camellini, M.'

_publ_section_title
;
 Structures of Chelates of Hydrazinecaboxylic Acid.
 Bis(hydrazinecarboxylato-N,O)-zinc
;
_journal_name_full 'Acta Crystallographica B (24,1968-38,1982)'
_journal_page_first 2453
_journal_page_last 2457
_journal_volume 27
_journal_year 1971
_chemical_formula_sum 'C2 H6 N4 O4 Zn'
_chemical_name_systematic 'Zn ((N2 H3) (C O2))2'
_space_group_IT_number 7
_symmetry_space_group_name_Hall 'P -2yc'
_symmetry_space_group_name_H-M 'P 1 c 1'
_cell_angle_alpha 90
_cell_angle_beta 111.2
_cell_angle_gamma 90
_cell_formula_units_Z 2
_cell_length_a 6.87
_cell_length_b 5.08
_cell_length_c 9.1
_cell_volume 296.093
_citation_journal_id_ASTM ACBCAR
_cod_data_source_file Bigoli_ACBCAR_1971_437.cif
_cod_data_source_block C2H6N4O4Zn1
_cod_original_cell_volume 296.0933
_cod_original_formula_sum 'C2 H6 N4 O4 Zn1'
_cod_database_code 2106178

loop_
_symmetry_equiv_pos_as_xyz
x,y,z
x,-y,z+1/2

loop_
_atom_site_label
_atom_site_type_symbol
_atom_site_fract_x
_atom_site_fract_y
_atom_site_fract_z
_atom_site_occupancy
_atom_site_U_iso_or_equiv
C2 C+4 -0.1731 0.1092 -0.0765 1 0.0
N4 N-2 -0.1935 0.467 0.0858 1 0.0
H6 H+1 -0.2417 0.6 0.12 1 0.0
O1 O-2 0.1416 0.472 0.4218 1 0.0
O2 O-2 0.4095 0.5096 0.6521 1 0.0
H2 H+1 0.3733 -0.05 0.3117 1 0.0
C1 C+4 0.2992 0.3797 0.5338 1 0.0
N1 N-2 0.3889 0.1542 0.5028 1 0.0
H3 H+1 0.2167 -0.1567 0.4 1 0.0
O4 O-2 -0.2261 0.0081 -0.21 1 0.0
N3 N-2 -0.2757 0.3283 -0.06 1 0.0
H1 H+1 0.475 0.0433 0.5725 1 0.0
Zn1 Zn+2 0 0.2061 0.25 1 0.0
O3 O-2 -0.0302 0.0122 0.0444 1 0.0
H4 H+1 -0.3667 0.4133 -0.1583 1 0.0
N2 N-2 0.2764 0.0084 0.3699 1 0.0
H5 H+1 -0.075 0.5667 0.06 1 0.0
